data_1550176
loop_
_publ_author_name
'Rought, Peter'
'Marsh, Christopher'
'Pili, Simona'
'Silverwood, Ian Philip'
'Garcia Sakai, Victoria'
'Li, Ming'
'Brown, Martyn'
'Argent, Stephen'
'Vitorica-Yrzebal, Inigo'
'Whitehead, George F. S.'
'Warren, Mark R.'
'Yang, Sihai'
'Schroder, Martin'

_publ_section_title
;
 Modulating proton diffusion and conductivity in metal-organic frameworks
 by incorporation of accessible free carboxylic acid groups
;
_journal_name_full 'Chemical Science'
_journal_paper_doi 10.1039/C8SC03022G
_journal_year 2019
_chemical_formula_moiety 'C23 H22 Ba2 O16, 3(H2 O), 0.5(C3 H7 N O)'
_chemical_formula_sum 'C24.5 H31.5 Ba2 N0.5 O19.5'
_chemical_formula_weight 919.68
_space_group_crystal_system triclinic
_space_group_IT_number 2
_space_group_name_Hall '-P 1'
_space_group_name_H-M_alt 'P -1'
_symmetry_space_group_name_Hall '-P 1'
_symmetry_space_group_name_H-M 'P -1'
_atom_sites_solution_hydrogens mixed
_audit_creation_date 2018-06-13
_audit_creation_method
;
Olex2 1.2
(compiled 2018.05.18 svn.r3508 for OlexSys, GUI svn.r5497)
;
_audit_update_record
;
2018-06-15 deposited with the CCDC.
2018-11-02 downloaded from the CCDC.
;
_cell_angle_alpha 83.592(2)
_cell_angle_beta 85.579(2)
_cell_angle_gamma 82.416(2)
_cell_formula_units_Z 2
_cell_length_a 9.3111(3)
_cell_length_b 12.4288(4)
_cell_length_c 14.3649(4)
_cell_measurement_reflns_used 11929
_cell_measurement_temperature 120
_cell_measurement_theta_max 33.6544859544
_cell_measurement_theta_min 1.37578559545
_cell_volume 1634.27(9)
_computing_cell_refinement 'DIALS 2theta refinement, DIALS 1.4.5-g37e56cb3-release'
_computing_data_reduction
'aimless (Evans, P. R. and Murshudov, G. N., 2013) ccp4 (Winn, M. D. et al., 2011) DIALS 1.4.5-g37e56cb3-release pointless (Evans, P., 2006) XIA2 0.5.179-gfd2bada8-dials-1.4 (Winter, G., 2010)'
_computing_molecular_graphics 'Olex2 (Dolomanov et al., 2009)'
_computing_publication_material 'Olex2 (Dolomanov et al., 2009)'
_computing_structure_refinement 'ShelXL (Sheldrick, 2015)'
_computing_structure_solution 'ShelXT (Sheldrick, 2015)'
_diffrn_ambient_temperature 120
_diffrn_detector_area_resol_mean 0.0350
_diffrn_detector_type 'Pilatus M2'
_diffrn_measured_fraction_theta_full 0.986
_diffrn_measured_fraction_theta_max 0.981
_diffrn_measurement_device 'CrystalLogic Kappa (4 circle)'
_diffrn_measurement_device_type 'Bruker P4'
_diffrn_measurement_method '\w scans'
_diffrn_radiation_monochromator graphite
_diffrn_radiation_wavelength 0.6889
_diffrn_reflns_av_R_equivalents 0.0930
_diffrn_reflns_av_unetI/netI 0.0897
_diffrn_reflns_Laue_measured_fraction_full 0.986
_diffrn_reflns_Laue_measured_fraction_max 0.981
_diffrn_reflns_limit_h_max 12
_diffrn_reflns_limit_h_min -12
_diffrn_reflns_limit_k_max 16
_diffrn_reflns_limit_k_min -16
_diffrn_reflns_limit_l_max 19
_diffrn_reflns_limit_l_min -19
_diffrn_reflns_number 24057
_diffrn_reflns_point_group_measured_fraction_full 0.986
_diffrn_reflns_point_group_measured_fraction_max 0.981
_diffrn_reflns_theta_full 24.415
_diffrn_reflns_theta_max 27.498
_diffrn_reflns_theta_min 2.837
_exptl_absorpt_coefficient_mu 2.296
_exptl_absorpt_correction_T_max 1.0
_exptl_absorpt_correction_T_min 0.993784511169
_exptl_absorpt_correction_type empirical
_exptl_absorpt_process_details
'CCP4 7.0.027: AIMLESS, version 0.5.31 : 12/12/16 Scaling & analysis of unmerged intensities, absorption correction using spherical harmonics'
_exptl_crystal_colour 'clear colourless'
_exptl_crystal_colour_lustre clear
_exptl_crystal_colour_primary colourless
_exptl_crystal_density_diffrn 1.869
_exptl_crystal_description needle
_exptl_crystal_F_000 900
_exptl_crystal_size_max 0.6
_exptl_crystal_size_mid 0.05
_exptl_crystal_size_min 0.05
_refine_diff_density_max 2.532
_refine_diff_density_min -1.669
_refine_diff_density_rms 0.164
_refine_ls_extinction_method none
_refine_ls_goodness_of_fit_ref 1.124
_refine_ls_hydrogen_treatment constr
_refine_ls_matrix_type full
_refine_ls_number_parameters 471
_refine_ls_number_reflns 8090
_refine_ls_number_restraints 68
_refine_ls_restrained_S_all 1.149
_refine_ls_R_factor_all 0.0626
_refine_ls_R_factor_gt 0.0529
_refine_ls_shift/su_max 0.001
_refine_ls_shift/su_mean 0.000
_refine_ls_structure_factor_coef Fsqd
_refine_ls_weighting_details 'w=1/[\s^2^(Fo^2^)+(0.0681P)^2^] where P=(Fo^2^+2Fc^2^)/3'
_refine_ls_weighting_scheme calc
_refine_ls_wR_factor_gt 0.1540
_refine_ls_wR_factor_ref 0.1605
_reflns_Friedel_coverage 0.000
_reflns_number_gt 6290
_reflns_number_total 8090
_reflns_threshold_expression 'I > 2\s(I)'
_cod_data_source_file c8sc03022g2.cif
_cod_data_source_block shelxt_a
_cod_original_cell_volume 1634.26(6)
_cod_original_formula_sum 'C24.50 H31.50 Ba2 N0.50 O19.50'
_cod_database_code 1550176
_shelxl_version_number 2014/6
_shelx_space_group_comment
;
The symmetry employed for this shelxl refinement is uniquely defined
by the following loop, which should always be used as a source of
symmetry information in preference to the above space-group names.
They are only intended as comments.
;
_shelx_estimated_absorpt_t_max 0.894
_shelx_estimated_absorpt_t_min 0.340
_olex2_refinement_description
;
1. Fixed Uiso
 At 1.2 times of:
  All C(H) groups
 At 1.5 times of:
  All C(H,H,H) groups, All O(H) groups, All O(H,H) groups
2. Restrained distances
 C26-C25
 2.4 with sigma of 0.02
 C26-C24
 2.4 with sigma of 0.02
 C24-C26
 2.4 with sigma of 0.02
 O19-C24
 1.2 with sigma of 0.02
 N1AA-C24 = N1AA-C26 = N1AA-C25
 1.4 with sigma of 0.02
 O19-N1AA
 2.3 with sigma of 0.002
 O9-H9
 0.85 with sigma of 0.002
 O8-H8
 0.85 with sigma of 0.002
 C26-C25 \\sim C25-C24
 with sigma of 0.002
 N1AA-C26 \\sim N1AA-C25 \\sim N1AA-C24
 with sigma of 0.002
3. Uiso/Uaniso restraints and constraints
O18 \\sim O17: within 2A with sigma of 0.0002 and sigma for terminal atoms of
0.0004
O4 \\sim O3: within 2A with sigma of 0.002 and sigma for terminal atoms of 0.004
C26 \\sim O19 \\sim N1AA \\sim C24 \\sim C25: within 2A with sigma of 0.002 and
sigma for terminal atoms of 0.004
4. Rigid body (RIGU) restrains
 C26, O19, N1AA, C24, C25
 with sigma for 1-2 distances of 0.002 and sigma for 1-3 distances of 0.002
5. Others
 Fixed Sof: H8(0.5) H9(0.5) O4(0.5) H4A(0.5) H4B(0.5) C26(0.5) H26A(0.5)
 H26B(0.5) H26C(0.5) O19(0.5) N1AA(0.5) O3AA(0.5) H3AA(0.5) H3AB(0.5) O4AA(0.5)
 H4AA(0.5) H4AB(0.5) O3(0.5) H3A(0.5) H3B(0.5) C24(0.5) H24(0.5) C25(0.5)
 H25A(0.5) H25B(0.5) H25C(0.5) O18(0.5) H18A(0.5) H18B(0.5) O17(0.5) H17A(0.5)
 H17B(0.5)
6.a Riding coordinates:
 O8(H8), O9(H9), O11(H11A,H11B), O13(H13A,H13B), O12(H12A,H12B), O2(H2A,H2B),
 O15(H15A,H15B), O4(H4A,H4B), O16(H16A,H16B), O3AA(H3AA,H3AB), O4AA(H4AA,H4AB),
 O3(H3A,H3B), O18(H18A,H18B), O17(H17A,H17B)
6.b Aromatic/amide H refined with riding coordinates:
 C3(H3), C15(H15), C19(H19), C18(H18), C11(H11), C12(H12), C14(H14), C21(H21),
 C22(H22), C24(H24)
6.c Idealised Me refined as rotating group:
 C26(H26A,H26B,H26C), C25(H25A,H25B,H25C)
;
_olex2_submission_special_instructions 'No special instructions were received'

loop_
_space_group_symop_operation_xyz
'x, y, z'
'-x, -y, -z'

loop_
_atom_site_label
_atom_site_type_symbol
_atom_site_fract_x
_atom_site_fract_y
_atom_site_fract_z
_atom_site_U_iso_or_equiv
_atom_site_adp_type
_atom_site_occupancy
_atom_site_site_symmetry_order
_atom_site_calc_flag
_atom_site_refinement_flags_posn
_atom_site_refinement_flags_adp
_atom_site_refinement_flags_occupancy
_atom_site_disorder_assembly
_atom_site_disorder_group
Ba2 Ba 0.07007(3) 0.84924(2) 0.41854(2) 0.03453(12) Uani 1 1 d . . . . .
Ba1 Ba 0.71272(3) -0.18654(3) 0.23859(2) 0.03531(12) Uani 1 1 d . . . . .
O1 O 0.8450(4) -0.0382(3) 0.3091(2) 0.0342(8) Uani 1 1 d . . . . .
O7 O 0.3841(4) 0.2010(3) 0.5794(3) 0.0437(9) Uani 1 1 d . . . . .
O6 O 0.2074(4) 0.1780(3) 0.4876(3) 0.0423(9) Uani 1 1 d . . . . .
O5 O 0.8846(4) 0.0445(3) 0.4322(3) 0.0418(9) Uani 1 1 d . . . . .
O10 O -0.0448(4) 0.6987(3) 0.3365(3) 0.0413(9) Uani 1 1 d . . . . .
O5AA O 1.0234(4) 0.1640(4) -0.1349(3) 0.0606(13) Uani 1 1 d . . . . .
O14 O -0.1607(5) 0.6010(3) 0.2549(4) 0.0608(12) Uani 1 1 d . . . . .
O6AA O 1.1999(5) 0.1756(5) -0.0458(3) 0.0663(14) Uani 1 1 d . . . . .
C6 C 0.5254(5) 0.2531(4) 0.2588(3) 0.0298(10) Uani 1 1 d . . . . .
O8 O 0.4589(5) -0.6855(4) 0.1024(3) 0.0639(12) Uani 1 1 d D . . . .
H8 H 0.4620 -0.6306 0.0617 0.096 Uiso 0.5 1 d DR . P A -2
C8 C 0.3349(5) 0.1914(4) 0.5018(3) 0.0324(10) Uani 1 1 d . . . . .
C7 C 0.6511(5) 0.1760(4) 0.2643(3) 0.0294(10) Uani 1 1 d . . . . .
O9 O 0.5566(6) 0.4266(4) 0.1825(4) 0.0701(14) Uani 1 1 d D . . . .
H9 H 0.5214 0.4787 0.1405 0.105 Uiso 0.5 1 d DR . P B -1
C1 C 0.8123(5) 0.0350(4) 0.3639(3) 0.0302(10) Uani 1 1 d . . . . .
C4 C 0.4452(5) 0.1934(4) 0.4179(3) 0.0271(9) Uani 1 1 d . . . . .
C3 C 0.5738(5) 0.1223(3) 0.4242(3) 0.0249(9) Uani 1 1 d . . . . .
H3 H 0.5919 0.0794 0.4821 0.030 Uiso 1 1 calc R . . . .
C10 C 0.7611(5) 0.1700(4) 0.1828(3) 0.0326(10) Uani 1 1 d . . . . .
C5 C 0.4209(5) 0.2612(4) 0.3350(3) 0.0307(10) Uani 1 1 d . . . . .
C2 C 0.6750(5) 0.1118(4) 0.3504(3) 0.0280(9) Uani 1 1 d . . . . .
C20 C 0.0650(5) 0.5204(4) 0.3107(4) 0.0378(11) Uani 1 1 d . . . . .
C15 C 0.8904(6) 0.2082(6) 0.1864(4) 0.0511(16) Uani 1 1 d . . . . .
H15 H 0.9128 0.2359 0.2418 0.061 Uiso 1 1 calc R . . . .
C23 C -0.0531(6) 0.6129(4) 0.3013(4) 0.0391(12) Uani 1 1 d . . . . .
C17 C 0.2956(5) 0.3480(4) 0.3287(3) 0.0317(10) Uani 1 1 d . . . . .
C19 C 0.1626(6) 0.5142(5) 0.3823(4) 0.0447(13) Uani 1 1 d . . . . .
H19 H 0.1500 0.5680 0.4253 0.054 Uiso 1 1 calc R . . . .
C18 C 0.2780(6) 0.4295(4) 0.3905(4) 0.0416(12) Uani 1 1 d . . . . .
H18 H 0.3444 0.4273 0.4378 0.050 Uiso 1 1 calc R . . . .
C11 C 0.7334(6) 0.1244(5) 0.1029(4) 0.0448(13) Uani 1 1 d . . . . .
H11 H 0.6448 0.0949 0.1004 0.054 Uiso 1 1 calc R . . . .
C13 C 0.9615(5) 0.1632(5) 0.0291(4) 0.0401(12) Uani 1 1 d . . . . .
C16 C 1.0691(6) 0.1662(5) -0.0564(4) 0.0448(13) Uani 1 1 d . . . . .
C12 C 0.8353(6) 0.1217(5) 0.0263(4) 0.0458(13) Uani 1 1 d . . . . .
H12 H 0.8156 0.0905 -0.0281 0.055 Uiso 1 1 calc R . . . .
C14 C 0.9912(7) 0.2070(6) 0.1083(4) 0.0589(18) Uani 1 1 d . . . . .
H14 H 1.0800 0.2364 0.1102 0.071 Uiso 1 1 calc R . . . .
C21 C 0.0817(6) 0.4397(4) 0.2515(4) 0.0411(12) Uani 1 1 d . . . . .
H21 H 0.0147 0.4417 0.2045 0.049 Uiso 1 1 calc R . . . .
C22 C 0.1964(6) 0.3541(4) 0.2594(4) 0.0391(11) Uani 1 1 d . . . . .
H22 H 0.2067 0.2996 0.2171 0.047 Uiso 1 1 calc R . . . .
C9 C 0.5122(6) 0.3382(5) 0.1745(4) 0.0476(14) Uani 1 1 d . . . . .
O11 O 0.0813(6) 0.6941(4) 0.5683(3) 0.0673(13) Uani 1 1 d . . . . .
H11A H 0.0200 0.6531 0.5939 0.101 Uiso 1 1 d R . . . .
H11B H 0.1608 0.6676 0.5919 0.101 Uiso 1 1 d R . . . .
O13 O 0.2210(6) 0.0285(4) 0.3528(4) 0.0816(17) Uani 1 1 d . . . . .
H13A H 0.2869 0.0165 0.3096 0.122 Uiso 1 1 d R . . . .
H13B H 0.2503 0.0765 0.3820 0.122 Uiso 1 1 d R . . . .
O12 O 0.3535(5) 0.7131(4) 0.4344(4) 0.0674(14) Uani 1 1 d . . . . .
H12A H 0.4036 0.6817 0.3908 0.101 Uiso 1 1 d R . . . .
H12B H 0.3603 0.6664 0.4823 0.101 Uiso 1 1 d R . . . .
O2 O 0.4867(6) -0.3373(5) 0.2481(5) 0.096(2) Uani 1 1 d . . . . .
H2A H 0.4704 -0.3545 0.1960 0.143 Uiso 1 1 d R . . . .
H2B H 0.4989 -0.3989 0.2833 0.143 Uiso 1 1 d R . . . .
O15 O 0.2152(5) -0.1796(4) 0.2337(3) 0.0667(14) Uani 1 1 d . . . . .
H15A H 0.2957 -0.2208 0.2318 0.100 Uiso 1 1 d R . . . .
H15B H 0.1692 -0.1978 0.1902 0.100 Uiso 1 1 d R . . . .
O4 O 0.4437(7) -0.0519(7) 0.2124(6) 0.0483(18) Uani 0.5 1 d . U P C 1
H4A H 0.3743 -0.0823 0.1962 0.072 Uiso 0.5 1 d R . P C 1
H4B H 0.4362 0.0104 0.1807 0.072 Uiso 0.5 1 d R . P C 1
O16 O 0.6865(6) 0.4350(5) 0.3583(5) 0.097(2) Uani 1 1 d . . . . .
H16A H 0.6447 0.4249 0.3100 0.146 Uiso 1 1 d R . . . .
H16B H 0.7217 0.4953 0.3489 0.146 Uiso 1 1 d R . . . .
C26 C 0.3329(19) 0.4092(8) -0.0671(8) 0.078(3) Uani 0.5 1 d D U P D -1
H26A H 0.4203 0.3591 -0.0520 0.117 Uiso 0.5 1 calc GR . P D -1
H26B H 0.3438 0.4419 -0.1322 0.117 Uiso 0.5 1 calc GR . P D -1
H26C H 0.2484 0.3689 -0.0595 0.117 Uiso 0.5 1 calc GR . P D -1
O19 O 0.5606(12) 0.4892(14) -0.0071(15) 0.094(3) Uani 0.5 1 d D U P D -1
N1AA N 0.3129(12) 0.4929(8) -0.0057(8) 0.088(3) Uani 0.5 1 d D U P D -1
O3AA O 0.4095(11) 0.1149(9) 0.0613(8) 0.069(3) Uani 0.5 1 d . . P E 2
H3AA H 0.3404 0.1352 0.0254 0.103 Uiso 0.5 1 d R . P E 2
H3AB H 0.4323 0.1740 0.0773 0.103 Uiso 0.5 1 d R . P E 2
O4AA O 0.3400(13) 0.1175(10) 0.1229(9) 0.075(3) Uani 0.5 1 d . . P F 1
H4AA H 0.3548 0.1836 0.1222 0.112 Uiso 0.5 1 d R . P F 1
H4AB H 0.2940 0.1105 0.0755 0.112 Uiso 0.5 1 d R . P F 1
O3 O 0.4760(10) -0.0908(9) 0.1360(8) 0.067(2) Uani 0.5 1 d . U P C 2
H3A H 0.5046 -0.1023 0.0800 0.101 Uiso 0.5 1 d R . P C 2
H3B H 0.4137 -0.0343 0.1303 0.101 Uiso 0.5 1 d R . P C 2
C24 C 0.4402(17) 0.5337(18) 0.017(2) 0.089(3) Uani 0.5 1 d D U P D -1
H24 H 0.4319 0.5960 0.0505 0.107 Uiso 0.5 1 calc R . P D -1
C25 C 0.1778(16) 0.5611(11) -0.0013(12) 0.103(3) Uani 0.5 1 d D U P D -1
H25A H 0.1033 0.5254 -0.0262 0.154 Uiso 0.5 1 calc GR . P D -1
H25B H 0.1873 0.6310 -0.0387 0.154 Uiso 0.5 1 calc GR . P D -1
H25C H 0.1497 0.5738 0.0641 0.154 Uiso 0.5 1 calc GR . P D -1
O18 O 0.1870(19) 0.4444(13) -0.0309(10) 0.124(5) Uani 0.5 1 d . U P G -2
H18A H 0.1801 0.4970 0.0029 0.186 Uiso 0.5 1 d R . P G -2
H18B H 0.2341 0.4609 -0.0825 0.186 Uiso 0.5 1 d R . P G -2
O17 O 0.2872(14) 0.5945(10) 0.0557(9) 0.094(4) Uani 0.5 1 d . U P H -2
H17A H 0.3521 0.6132 0.0145 0.141 Uiso 0.5 1 d R . P H -2
H17B H 0.2399 0.6511 0.0764 0.141 Uiso 0.5 1 d R . P H -2

loop_
_atom_site_aniso_label
_atom_site_aniso_U_11
_atom_site_aniso_U_22
_atom_site_aniso_U_33
_atom_site_aniso_U_23
_atom_site_aniso_U_13
_atom_site_aniso_U_12
Ba2 0.02929(18) 0.03232(19) 0.0418(2) -0.01171(13) -0.00350(12) 0.00438(12)
Ba1 0.03092(19) 0.0461(2) 0.02595(17) -0.00556(13) 0.00334(11) 0.00467(13)
O1 0.0377(19) 0.0313(18) 0.0300(17) -0.0049(14) 0.0039(14) 0.0069(14)
O7 0.042(2) 0.058(3) 0.0301(18) -0.0089(17) 0.0061(15) -0.0029(18)
O6 0.0326(19) 0.051(2) 0.043(2) -0.0081(17) 0.0129(15) -0.0089(16)
O5 0.038(2) 0.038(2) 0.048(2) -0.0146(17) -0.0126(16) 0.0114(16)
O10 0.038(2) 0.0293(18) 0.056(2) -0.0087(16) -0.0044(16) 0.0025(15)
O5AA 0.043(2) 0.113(4) 0.031(2) -0.018(2) 0.0094(17) -0.022(2)
O14 0.045(2) 0.040(2) 0.100(4) -0.016(2) -0.027(2) 0.0053(18)
O6AA 0.040(2) 0.122(4) 0.040(2) -0.019(2) 0.0050(18) -0.017(2)
C6 0.030(2) 0.031(2) 0.025(2) -0.0007(19) 0.0021(17) 0.0011(19)
O8 0.078(3) 0.071(3) 0.035(2) 0.004(2) -0.001(2) 0.009(2)
C8 0.034(3) 0.031(2) 0.028(2) -0.0015(19) 0.0083(18) 0.0021(19)
C7 0.026(2) 0.034(2) 0.028(2) -0.0060(19) 0.0039(17) -0.0031(18)
O9 0.083(4) 0.054(3) 0.072(3) 0.020(2) -0.009(3) -0.023(3)
C1 0.026(2) 0.031(2) 0.029(2) 0.0001(19) 0.0042(17) 0.0035(18)
C4 0.031(2) 0.025(2) 0.024(2) -0.0057(17) 0.0046(17) -0.0027(17)
C3 0.022(2) 0.021(2) 0.030(2) 0.0007(17) 0.0037(16) -0.0021(16)
C10 0.033(2) 0.034(3) 0.027(2) 0.0020(19) 0.0057(18) 0.0023(19)
C5 0.028(2) 0.034(2) 0.029(2) -0.0066(19) 0.0019(17) 0.0022(19)
C2 0.023(2) 0.028(2) 0.032(2) -0.0018(18) 0.0021(17) -0.0016(17)
C20 0.032(3) 0.031(3) 0.050(3) -0.007(2) -0.003(2) 0.001(2)
C15 0.040(3) 0.086(5) 0.032(3) -0.019(3) 0.007(2) -0.022(3)
C23 0.035(3) 0.030(3) 0.052(3) -0.006(2) 0.001(2) -0.003(2)
C17 0.028(2) 0.031(2) 0.034(2) -0.0054(19) 0.0034(18) -0.0001(18)
C19 0.048(3) 0.036(3) 0.050(3) -0.013(2) -0.009(2) 0.006(2)
C18 0.038(3) 0.040(3) 0.048(3) -0.016(2) -0.009(2) 0.007(2)
C11 0.043(3) 0.061(4) 0.031(3) -0.010(2) 0.009(2) -0.012(3)
C13 0.026(2) 0.061(4) 0.030(2) -0.004(2) 0.0048(18) 0.001(2)
C16 0.039(3) 0.063(4) 0.030(3) -0.006(2) 0.003(2) -0.001(3)
C12 0.052(3) 0.056(4) 0.029(2) -0.011(2) 0.011(2) -0.009(3)
C14 0.043(3) 0.103(5) 0.039(3) -0.025(3) 0.010(2) -0.029(3)
C21 0.034(3) 0.047(3) 0.042(3) -0.011(2) -0.008(2) 0.004(2)
C22 0.041(3) 0.037(3) 0.040(3) -0.012(2) -0.003(2) 0.002(2)
C9 0.040(3) 0.059(4) 0.037(3) 0.002(3) 0.007(2) 0.004(3)
O11 0.071(3) 0.066(3) 0.063(3) 0.007(2) 0.007(2) -0.024(3)
O13 0.080(3) 0.091(4) 0.085(4) -0.044(3) 0.035(3) -0.047(3)
O12 0.049(3) 0.070(3) 0.090(4) -0.037(3) -0.007(2) -0.003(2)
O2 0.081(4) 0.079(4) 0.133(6) -0.041(4) -0.028(4) 0.006(3)
O15 0.053(3) 0.100(4) 0.053(3) -0.011(3) 0.001(2) -0.028(3)
O4 0.019(3) 0.062(5) 0.061(4) 0.007(4) 0.002(3) -0.008(3)
O16 0.083(4) 0.065(3) 0.153(6) -0.009(4) -0.043(4) -0.028(3)
C26 0.160(8) 0.038(4) 0.033(4) 0.024(3) -0.019(5) -0.017(5)
O19 0.174(8) 0.053(5) 0.048(4) 0.018(4) -0.013(5) -0.008(5)
N1AA 0.166(8) 0.049(4) 0.046(4) 0.012(3) -0.018(4) -0.013(4)
O3AA 0.060(6) 0.077(7) 0.071(7) -0.003(6) -0.024(5) -0.007(5)
O4AA 0.069(7) 0.079(7) 0.075(8) -0.019(6) -0.022(6) 0.012(6)
O3 0.037(4) 0.079(5) 0.082(5) 0.008(4) -0.003(3) -0.005(3)
C24 0.168(8) 0.050(4) 0.047(4) 0.013(3) -0.017(4) -0.013(4)
C25 0.173(8) 0.066(5) 0.065(5) 0.011(4) -0.017(5) -0.007(5)
O18 0.167(15) 0.128(13) 0.086(10) -0.012(9) -0.042(10) -0.032(11)
O17 0.104(9) 0.081(8) 0.087(8) -0.006(6) 0.019(7) 0.004(7)

loop_
_atom_type_symbol
_atom_type_description
_atom_type_scat_dispersion_real
_atom_type_scat_dispersion_imag
_atom_type_scat_source
C C 0.0030 0.0010 'International Tables Vol C Tables 4.2.6.8 and 6.1.1.4'
H H 0.0000 0.0000 'International Tables Vol C Tables 4.2.6.8 and 6.1.1.4'
Ba Ba -0.2055 2.2741 'International Tables Vol C Tables 4.2.6.8 and 6.1.1.4'
N N 0.0061 0.0033 'International Tables Vol C Tables 4.2.6.8 and 6.1.1.4'
O O 0.0110 0.0060 'International Tables Vol C Tables 4.2.6.8 and 6.1.1.4'

loop_
_geom_angle_atom_site_label_1
_geom_angle_atom_site_label_2
_geom_angle_atom_site_label_3
_geom_angle
_geom_angle_site_symmetry_1
_geom_angle_site_symmetry_3
Ba1 Ba2 Ba2 108.285(10) 1_465 2_576
O1 Ba2 Ba2 78.99(7) 1_465 2_576
O1 Ba2 Ba1 34.72(7) 1_465 1_465
O1 Ba2 O6 69.83(11) 1_465 2_566
O1 Ba2 C1 23.27(11) 1_465 1_465
O1 Ba2 O12 150.94(12) 1_465 .
O1 Ba2 O15 82.37(12) 1_465 1_565
O6 Ba2 Ba2 72.84(8) 2_566 2_576
O6 Ba2 Ba1 63.19(8) 2_566 1_465
O6 Ba2 C1 64.21(12) 2_566 1_465
O6 Ba2 O12 130.74(14) 2_566 .
O6 Ba2 O15 137.53(12) 2_566 1_565
O5 Ba2 Ba2 33.71(7) 2_666 2_576
O5 Ba2 Ba2 32.68(7) 1_465 2_576
O5 Ba2 Ba1 77.17(7) 1_465 1_465
O5 Ba2 Ba1 139.53(7) 2_666 1_465
O5 Ba2 O1 112.70(10) 2_666 1_465
O5 Ba2 O1 46.31(10) 1_465 1_465
O5 Ba2 O6 85.47(11) 2_666 2_566
O5 Ba2 O6 65.77(12) 1_465 2_566
O5 Ba2 O5 66.40(12) 2_666 1_465
O5 Ba2 C1 23.14(11) 1_465 1_465
O5 Ba2 C1 89.50(12) 2_666 1_465
O5 Ba2 O13 71.25(14) 2_666 1_565
O5 Ba2 O13 70.24(14) 1_465 1_565
O5 Ba2 O12 152.75(12) 1_465 .
O5 Ba2 O12 91.38(11) 2_666 .
O5 Ba2 O15 115.80(14) 1_465 1_565
O5 Ba2 O15 135.89(12) 2_666 1_565
O10 Ba2 Ba2 140.66(8) . 2_576
O10 Ba2 Ba1 38.27(8) . 1_465
O10 Ba2 O1 72.80(11) . 1_465
O10 Ba2 O6 72.00(12) . 2_566
O10 Ba2 O5 113.92(11) . 1_465
O10 Ba2 O5 153.58(12) . 2_666
O10 Ba2 C1 92.79(12) . 1_465
O10 Ba2 O11 83.52(14) . .
O10 Ba2 O13 134.88(14) . 1_565
O10 Ba2 O12 93.05(11) . .
O10 Ba2 O15 69.39(13) . 1_565
C1 Ba2 Ba2 55.79(9) 1_465 2_576
C1 Ba2 Ba1 54.90(9) 1_465 1_465
O11 Ba2 Ba2 97.98(11) . 2_576
O11 Ba2 Ba1 110.88(11) . 1_465
O11 Ba2 O1 134.63(13) . 1_465
O11 Ba2 O6 66.20(14) . 2_566
O11 Ba2 O5 74.68(13) . 2_666
O11 Ba2 O5 119.09(14) . 1_465
O11 Ba2 C1 128.82(14) . 1_465
O11 Ba2 O13 136.12(17) . 1_565
O11 Ba2 O12 65.61(15) . .
O11 Ba2 O15 124.78(16) . 1_565
O13 Ba2 Ba2 66.79(10) 1_565 2_576
O13 Ba2 Ba1 112.97(13) 1_565 1_465
O13 Ba2 O1 84.69(15) 1_565 1_465
O13 Ba2 O6 135.55(13) 1_565 2_566
O13 Ba2 C1 77.89(15) 1_565 1_465
O13 Ba2 O12 88.25(16) 1_565 .
O13 Ba2 O15 69.22(14) 1_565 1_565
O12 Ba2 Ba2 123.55(9) . 2_576
O12 Ba2 Ba1 128.15(9) . 1_465
O12 Ba2 C1 165.04(14) . 1_465
O15 Ba2 Ba2 133.37(11) 1_565 2_576
O15 Ba2 Ba1 75.56(9) 1_565 1_465
O15 Ba2 C1 100.56(13) 1_565 1_465
O15 Ba2 O12 68.80(15) 1_565 .
O1 Ba1 Ba2 37.22(7) . 1_645
O1 Ba1 O7 76.73(11) . 2_656
O1 Ba1 O10 72.40(11) . 1_645
O1 Ba1 O5AA 70.90(12) . 2_755
O1 Ba1 O14 118.18(11) . 1_645
O1 Ba1 O6AA 106.07(13) . 2_755
O1 Ba1 C23 94.82(12) . 1_645
O1 Ba1 C16 88.30(13) . 2_755
O1 Ba1 O2 152.27(15) . .
O1 Ba1 O4 96.30(19) . .
O1 Ba1 O3 112.2(2) . .
O7 Ba1 Ba2 69.98(8) 2_656 1_645
O7 Ba1 O10 75.61(12) 2_656 1_645
O7 Ba1 O5AA 137.21(12) 2_656 2_755
O7 Ba1 O14 91.88(15) 2_656 1_645
O7 Ba1 O6AA 176.88(12) 2_656 2_755
O7 Ba1 C23 85.23(13) 2_656 1_645
O7 Ba1 C16 159.86(13) 2_656 2_755
O7 Ba1 O2 76.47(16) 2_656 .
O7 Ba1 O4 83.63(19) 2_656 .
O7 Ba1 O3 106.4(2) 2_656 .
O10 Ba1 Ba2 35.36(7) 1_645 1_645
O10 Ba1 C23 22.97(12) 1_645 1_645
O10 Ba1 C16 87.15(13) 1_645 2_755
O10 Ba1 O2 107.39(14) 1_645 .
O5AA Ba1 Ba2 67.29(8) 2_755 1_645
O5AA Ba1 O10 68.51(13) 2_755 1_645
O5AA Ba1 O6AA 45.81(12) 2_755 2_755
O5AA Ba1 C23 70.71(15) 2_755 1_645
O5AA Ba1 C16 22.66(13) 2_755 2_755
O5AA Ba1 O2 135.86(16) 2_755 .
O5AA Ba1 O4 126.47(19) 2_755 .
O5AA Ba1 O3 111.3(2) 2_755 .
O14 Ba1 Ba2 81.49(9) 1_645 1_645
O14 Ba1 O10 46.16(11) 1_645 1_645
O14 Ba1 O5AA 79.89(16) 1_645 2_755
O14 Ba1 O6AA 88.01(16) 1_645 2_755
O14 Ba1 C23 23.38(13) 1_645 1_645
O14 Ba1 C16 83.31(16) 1_645 2_755
O14 Ba1 O2 69.75(14) 1_645 .
O14 Ba1 O4 143.26(19) 1_645 .
O14 Ba1 O3 129.1(3) 1_645 .
O6AA Ba1 Ba2 113.07(9) 2_755 1_645
O6AA Ba1 O10 106.44(12) 2_755 1_645
O6AA Ba1 C23 95.84(15) 2_755 1_645
O6AA Ba1 C16 23.15(13) 2_755 2_755
O6AA Ba1 O2 100.58(17) 2_755 .
O6AA Ba1 O4 94.6(2) 2_755 .
C23 Ba1 Ba2 58.18(10) 1_645 1_645
C23 Ba1 C16 82.66(15) 1_645 2_755
C16 Ba1 Ba2 89.94(10) 2_755 1_645
O2 Ba1 Ba2 134.59(14) . 1_645
O2 Ba1 C23 89.94(14) . 1_645
O2 Ba1 C16 119.42(17) . 2_755
O4 Ba1 Ba2 129.60(18) . 1_645
O4 Ba1 O10 158.1(2) . 1_645
O4 Ba1 C23 162.02(19) . 1_645
O4 Ba1 C16 111.7(2) . 2_755
O4 Ba1 O2 73.8(2) . .
O3 Ba1 Ba2 149.3(2) . 1_645
O3 Ba1 O10 175.2(2) . 1_645
O3 Ba1 O6AA 71.4(2) . 2_755
O3 Ba1 C23 152.2(3) . 1_645
O3 Ba1 C16 91.6(2) . 2_755
O3 Ba1 O2 69.2(2) . .
Ba1 O1 Ba2 108.05(11) . 1_645
C1 O1 Ba2 93.8(3) . 1_645
C1 O1 Ba1 137.6(3) . .
C8 O7 Ba1 137.0(3) . 2_656
C8 O6 Ba2 142.7(3) . 2_566
Ba2 O5 Ba2 113.60(12) 2_666 1_645
C1 O5 Ba2 95.6(3) . 1_645
C1 O5 Ba2 150.6(3) . 2_666
Ba2 O10 Ba1 106.37(12) . 1_465
C23 O10 Ba2 159.6(4) . .
C23 O10 Ba1 92.4(3) . 1_465
C16 O5AA Ba1 96.7(3) . 2_755
C23 O14 Ba1 98.3(3) . 1_465
C16 O6AA Ba1 95.4(3) . 2_755
C7 C6 C9 119.2(4) . .
C5 C6 C7 121.2(4) . .
C5 C6 C9 119.1(4) . .
C9 O8 H8 106.5 1_545 .
O7 C8 C4 115.4(4) . .
O6 C8 O7 127.0(4) . .
O6 C8 C4 117.7(4) . .
C6 C7 C10 120.1(4) . .
C2 C7 C6 118.4(4) . .
C2 C7 C10 121.4(4) . .
C9 O9 H9 111.7 . .
O1 C1 Ba2 62.9(3) . 1_645
O1 C1 C2 118.5(4) . .
O5 C1 Ba2 61.2(2) . 1_645
O5 C1 O1 123.7(4) . .
O5 C1 C2 117.7(4) . .
C2 C1 Ba2 170.1(3) . 1_645
C3 C4 C8 118.0(4) . .
C5 C4 C8 122.8(4) . .
C5 C4 C3 119.3(4) . .
C4 C3 H3 118.7 . .
C2 C3 C4 122.6(4) . .
C2 C3 H3 118.7 . .
C15 C10 C7 120.2(5) . .
C15 C10 C11 119.1(4) . .
C11 C10 C7 120.7(5) . .
C6 C5 C17 119.5(4) . .
C4 C5 C6 118.9(4) . .
C4 C5 C17 121.4(4) . .
C7 C2 C1 121.2(4) . .
C3 C2 C7 119.6(4) . .
C3 C2 C1 119.1(4) . .
C19 C20 C23 119.7(5) . .
C21 C20 C23 121.5(5) . .
C21 C20 C19 118.8(5) . .
C10 C15 H15 119.9 . .
C10 C15 C14 120.3(5) . .
C14 C15 H15 119.9 . .
O10 C23 Ba1 64.7(3) . 1_465
O10 C23 O14 122.1(5) . .
O10 C23 C20 120.4(5) . .
O14 C23 Ba1 58.3(3) . 1_465
O14 C23 C20 117.5(5) . .
C20 C23 Ba1 168.8(4) . 1_465
C18 C17 C5 120.0(4) . .
C22 C17 C5 121.5(4) . .
C22 C17 C18 118.5(5) . .
C20 C19 H19 119.7 . .
C18 C19 C20 120.7(5) . .
C18 C19 H19 119.7 . .
C17 C18 H18 119.9 . .
C19 C18 C17 120.2(5) . .
C19 C18 H18 119.9 . .
C10 C11 H11 119.9 . .
C10 C11 C12 120.2(5) . .
C12 C11 H11 119.9 . .
C12 C13 C16 120.5(5) . .
C12 C13 C14 119.9(5) . .
C14 C13 C16 119.5(5) . .
O5AA C16 Ba1 60.6(3) . 2_755
O5AA C16 O6AA 122.1(5) . .
O5AA C16 C13 118.6(5) . .
O6AA C16 Ba1 61.5(3) . 2_755
O6AA C16 C13 119.2(5) . .
C13 C16 Ba1 176.8(4) . 2_755
C11 C12 H12 119.8 . .
C13 C12 C11 120.4(5) . .
C13 C12 H12 119.8 . .
C15 C14 H14 120.0 . .
C13 C14 C15 120.1(5) . .
C13 C14 H14 120.0 . .
C20 C21 H21 119.5 . .
C20 C21 C22 121.0(5) . .
C22 C21 H21 119.5 . .
C17 C22 C21 120.9(5) . .
C17 C22 H22 119.6 . .
C21 C22 H22 119.6 . .
O8 C9 C6 118.4(6) 1_565 .
O9 C9 C6 116.3(5) . .
O9 C9 O8 125.2(6) . 1_565
Ba2 O11 H11A 132.4 . .
Ba2 O11 H11B 121.9 . .
H11A O11 H11B 104.5 . .
Ba2 O13 H13A 115.1 1_545 .
Ba2 O13 H13B 131.0 1_545 .
H13A O13 H13B 104.5 . .
Ba2 O12 H12A 126.7 . .
Ba2 O12 H12B 115.6 . .
H12A O12 H12B 104.5 . .
Ba1 O2 H2A 113.5 . .
Ba1 O2 H2B 118.9 . .
H2A O2 H2B 104.5 . .
Ba2 O15 H15A 117.3 1_545 .
Ba2 O15 H15B 120.4 1_545 .
H15A O15 H15B 104.5 . .
Ba1 O4 H4A 116.8 . .
Ba1 O4 H4B 123.7 . .
H4A O4 H4B 104.5 . .
H16A O16 H16B 109.5 . .
H26A C26 H26B 109.5 . .
H26A C26 H26C 109.5 . .
H26B C26 H26C 109.5 . .
N1AA C26 H26A 109.5 . .
N1AA C26 H26B 109.5 . .
N1AA C26 H26C 109.5 . .
C24 N1AA C26 116.6(9) . .
C25 N1AA C26 119.1(5) . .
C25 N1AA C24 119.1(5) . .
H3AA O3AA H3AB 104.5 . .
H4AA O4AA H4AB 109.5 . .
Ba1 O3 H3A 103.0 . .
Ba1 O3 H3B 142.5 . .
H3A O3 H3B 104.5 . .
O19 C24 N1AA 120.4(9) . .
O19 C24 H24 119.8 . .
N1AA C24 H24 119.8 . .
N1AA C25 H25A 109.5 . .
N1AA C25 H25B 109.5 . .
N1AA C25 H25C 109.5 . .
H25A C25 H25B 109.5 . .
H25A C25 H25C 109.5 . .
H25B C25 H25C 109.5 . .
H18A O18 H18B 109.5 . .
H17A O17 H17B 109.5 . .

loop_
_geom_bond_atom_site_label_1
_geom_bond_atom_site_label_2
_geom_bond_distance
_geom_bond_site_symmetry_2
Ba2 Ba2 4.6281(6) 2_576
Ba2 Ba1 4.4636(4) 1_465
Ba2 O1 2.840(4) 1_465
Ba2 O6 2.863(3) 2_566
Ba2 O5 2.727(4) 2_666
Ba2 O5 2.803(3) 1_465
Ba2 O10 2.692(4) .
Ba2 C1 3.183(5) 1_465
Ba2 O11 2.722(5) .
Ba2 O13 2.826(5) 1_565
Ba2 O12 2.951(5) .
Ba2 O15 2.922(4) 1_565
Ba1 Ba2 4.4636(4) 1_645
Ba1 O1 2.674(4) .
Ba1 O7 2.693(4) 2_656
Ba1 O10 2.881(4) 1_645
Ba1 O5AA 2.803(4) 2_755
Ba1 O14 2.738(4) 1_645
Ba1 O6AA 2.820(4) 2_755
Ba1 C23 3.185(5) 1_645
Ba1 C16 3.194(5) 2_755
Ba1 O2 2.982(6) .
Ba1 O4 2.848(7) .
Ba1 O3 2.804(10) .
O1 Ba2 2.840(4) 1_645
O1 C1 1.260(6) .
O7 Ba1 2.693(4) 2_656
O7 C8 1.261(6) .
O6 Ba2 2.863(3) 2_566
O6 C8 1.255(6) .
O5 Ba2 2.727(4) 2_666
O5 Ba2 2.803(3) 1_645
O5 C1 1.257(6) .
O10 Ba1 2.881(4) 1_465
O10 C23 1.244(6) .
O5AA Ba1 2.803(4) 2_755
O5AA C16 1.239(7) .
O14 Ba1 2.738(4) 1_465
O14 C23 1.278(7) .
O6AA Ba1 2.819(4) 2_755
O6AA C16 1.261(7) .
C6 C7 1.413(7) .
C6 C5 1.411(6) .
C6 C9 1.518(7) .
O8 H8 0.8500 .
O8 C9 1.262(7) 1_545
C8 C4 1.523(6) .
C7 C10 1.498(6) .
C7 C2 1.410(7) .
O9 H9 0.8821 .
O9 C9 1.244(8) .
C1 Ba2 3.183(5) 1_645
C1 C2 1.503(6) .
C4 C3 1.394(6) .
C4 C5 1.394(7) .
C3 H3 0.9500 .
C3 C2 1.369(6) .
C10 C15 1.357(7) .
C10 C11 1.391(7) .
C5 C17 1.482(6) .
C20 C23 1.485(7) .
C20 C19 1.414(8) .
C20 C21 1.372(7) .
C15 H15 0.9500 .
C15 C14 1.406(7) .
C23 Ba1 3.185(5) 1_465
C17 C18 1.406(7) .
C17 C22 1.398(7) .
C19 H19 0.9500 .
C19 C18 1.403(7) .
C18 H18 0.9500 .
C11 H11 0.9500 .
C11 C12 1.397(7) .
C13 C16 1.525(7) .
C13 C12 1.349(8) .
C13 C14 1.377(8) .
C16 Ba1 3.194(5) 2_755
C12 H12 0.9500 .
C14 H14 0.9500 .
C21 H21 0.9500 .
C21 C22 1.407(7) .
C22 H22 0.9500 .
C9 O8 1.262(7) 1_565
O11 H11A 0.8497 .
O11 H11B 0.8500 .
O13 Ba2 2.826(5) 1_545
O13 H13A 0.8499 .
O13 H13B 0.8501 .
O12 H12A 0.8502 .
O12 H12B 0.8501 .
O2 H2A 0.8309 .
O2 H2B 0.8690 .
O15 Ba2 2.922(4) 1_545
O15 H15A 0.8497 .
O15 H15B 0.8501 .
O4 H4A 0.8499 .
O4 H4B 0.8504 .
O16 H16A 0.8499 .
O16 H16B 0.8500 .
C26 H26A 0.9800 .
C26 H26B 0.9800 .
C26 H26C 0.9800 .
C26 N1AA 1.422(6) .
O19 C24 1.225(12) .
N1AA C24 1.422(6) .
N1AA C25 1.422(6) .
O3AA H3AA 0.8500 .
O3AA H3AB 0.8498 .
O4AA H4AA 0.8498 .
O4AA H4AB 0.8500 .
O3 H3A 0.8502 .
O3 H3B 0.8500 .
C24 H24 0.9500 .
C25 H25A 0.9800 .
C25 H25B 0.9800 .
C25 H25C 0.9800 .
O18 H18A 0.8499 .
O18 H18B 0.8500 .
O17 H17A 0.8496 .
O17 H17B 0.8498 .
